data_2220085
loop_
_publ_author_name
'Wen, Xiangru'
'Liu, Yongmin'
'Li, Zhengyi'

_publ_section_title
;Diaquasodium(I) perchlorate
 bis[\m-2-(carboxylatomethyliminomethyl)phenolato]bis[(3-methylpyridine)copper(II)]
;
_journal_coeditor_code BI2318
_journal_issue 12
_journal_name_full 'Acta Crystallographica Section E'
_journal_page_first m1634
_journal_paper_doi 10.1107/S1600536808039561
_journal_volume 64
_journal_year 2008
_chemical_formula_iupac '[Na (H2 O)2] Cl O4, [Cu2 (C9 H7 N O3)2 (C6 H7 N)2]'
_chemical_formula_moiety 'H4 Na O2 +, Cl O4 -, C30 H28 Cu2 N4 O6'
_chemical_formula_sum 'C30 H32 Cl Cu2 N4 Na O12'
_chemical_formula_weight 826.12
_chemical_name_systematic
;
Diaquasodium(I) perchlorate
bis[\m-2-(carboxylatomethyliminomethyl)phenolato]bis[(3-
methylpyridine)copper(II)]
;
_space_group_IT_number 13
_symmetry_cell_setting monoclinic
_symmetry_space_group_name_Hall '-P 2yc'
_symmetry_space_group_name_H-M 'P 1 2/c 1'
_atom_sites_solution_hydrogens geom
_atom_sites_solution_primary direct
_atom_sites_solution_secondary difmap
_audit_creation_method SHELXL-97
_cell_angle_alpha 90.00
_cell_angle_beta 109.165(2)
_cell_angle_gamma 90.00
_cell_formula_units_Z 2
_cell_length_a 7.4677(5)
_cell_length_b 13.2402(9)
_cell_length_c 19.3937(12)
_cell_measurement_reflns_used 7803
_cell_measurement_temperature 292(2)
_cell_measurement_theta_max 26.94
_cell_measurement_theta_min 2.22
_cell_volume 1811.3(2)
_computing_cell_refinement 'SAINT (Bruker, 2000)'
_computing_data_collection 'SMART (Bruker, 2000)'
_computing_data_reduction 'SAINT (Bruker, 2000)'
_computing_molecular_graphics 'SHELXTL (Sheldrick, 2008)'
_computing_publication_material 'SHELXTL (Sheldrick, 2008)'
_computing_structure_refinement 'SHELXTL (Sheldrick, 2008)'
_computing_structure_solution 'SHELXTL (Sheldrick, 2008)'
_diffrn_ambient_temperature 292(2)
_diffrn_measured_fraction_theta_full 0.998
_diffrn_measured_fraction_theta_max 0.998
_diffrn_measurement_device_type 'Bruker SMART APEX CCD'
_diffrn_measurement_method '\f and \w'
_diffrn_radiation_monochromator graphite
_diffrn_radiation_source 'sealed tube'
_diffrn_radiation_type MoK\a
_diffrn_radiation_wavelength 0.71073
_diffrn_reflns_av_R_equivalents 0.0474
_diffrn_reflns_av_sigmaI/netI 0.0341
_diffrn_reflns_limit_h_max 9
_diffrn_reflns_limit_h_min -9
_diffrn_reflns_limit_k_max 16
_diffrn_reflns_limit_k_min -16
_diffrn_reflns_limit_l_max 23
_diffrn_reflns_limit_l_min -23
_diffrn_reflns_number 18486
_diffrn_reflns_theta_full 26.00
_diffrn_reflns_theta_max 26.00
_diffrn_reflns_theta_min 1.54
_diffrn_standards_number 0
_exptl_absorpt_coefficient_mu 1.324
_exptl_absorpt_correction_T_max 0.73
_exptl_absorpt_correction_T_min 0.68
_exptl_absorpt_correction_type multi-scan
_exptl_absorpt_process_details '(SADABS; Bruker, 2000)'
_exptl_crystal_colour dark-green
_exptl_crystal_density_diffrn 1.515
_exptl_crystal_density_method 'not measured'
_exptl_crystal_description block
_exptl_crystal_F_000 844
_exptl_crystal_size_max 0.30
_exptl_crystal_size_mid 0.26
_exptl_crystal_size_min 0.24
_refine_diff_density_max 0.286
_refine_diff_density_min -0.594
_refine_ls_extinction_method none
_refine_ls_goodness_of_fit_ref 1.125
_refine_ls_hydrogen_treatment constr
_refine_ls_matrix_type full
_refine_ls_number_parameters 237
_refine_ls_number_reflns 3558
_refine_ls_number_restraints 0
_refine_ls_restrained_S_all 1.125
_refine_ls_R_factor_all 0.0573
_refine_ls_R_factor_gt 0.0446
_refine_ls_shift/su_max 0.000
_refine_ls_shift/su_mean 0.000
_refine_ls_structure_factor_coef Fsqd
_refine_ls_weighting_details 'calc w=1/[\s^2^(Fo^2^)+(0.0394P)^2^+1.073P] where P=(Fo^2^+2Fc^2^)/3'
_refine_ls_weighting_scheme calc
_refine_ls_wR_factor_gt 0.0967
_refine_ls_wR_factor_ref 0.0999
_reflns_number_gt 2926
_reflns_number_total 3558
_reflns_threshold_expression I>2\s(I)
_cod_data_source_file bi2318.cif
_cod_data_source_block I
_cod_original_sg_symbol_H-M 'P 2/c'
_cod_database_code 2220085
_cod_database_fobs_code 2220085

loop_
_symmetry_equiv_pos_as_xyz
'x, y, z'
'-x, y, -z+1/2'
'-x, -y, -z'
'x, -y, z-1/2'

loop_
_atom_site_type_symbol
_atom_site_label
_atom_site_fract_x
_atom_site_fract_y
_atom_site_fract_z
_atom_site_U_iso_or_equiv
_atom_site_adp_type
_atom_site_calc_flag
_atom_site_refinement_flags
_atom_site_occupancy
C C1 0.1080(4) 0.8274(2) 0.06545(17) 0.0359(6) Uani d . 1
C C2 0.0762(5) 0.7877(3) 0.1253(2) 0.0514(9) Uani d . 1
H H2 0.0667 0.8309 0.1618 0.062 Uiso calc R 1
C C3 0.0578(5) 0.6847(3) 0.1330(2) 0.0555(9) Uani d . 1
H H3 0.0363 0.6610 0.1748 0.067 Uiso calc R 1
C C4 0.0695(5) 0.6178(3) 0.0832(2) 0.0566(10) Uani d . 1
H H4 0.0577 0.5489 0.0901 0.068 Uiso calc R 1
C C5 0.1000(5) 0.6543(2) 0.0206(2) 0.0526(9) Uani d . 1
H H5 0.1067 0.6090 -0.0151 0.063 Uiso calc R 1
C C6 0.1203(4) 0.7558(2) 0.01060(18) 0.0411(7) Uani d . 1
C C7 0.1447(4) 0.7882(2) -0.05710(19) 0.0412(7) Uani d . 1
H H7 0.1370 0.7392 -0.0923 0.049 Uiso calc R 1
C C8 0.1947(5) 0.8996(3) -0.14394(17) 0.0499(9) Uani d . 1
H H8A 0.0710 0.8977 -0.1814 0.060 Uiso calc R 1
H H8B 0.2744 0.8488 -0.1553 0.060 Uiso calc R 1
C C9 0.2828(5) 1.0035(2) -0.1416(2) 0.0478(8) Uani d . 1
C C10 0.2917(4) 1.1111(3) 0.12608(17) 0.0427(7) Uani d . 1
H H10 0.2641 1.0502 0.1443 0.051 Uiso calc R 1
C C11 0.3191(6) 1.1968(3) 0.1690(2) 0.0567(10) Uani d . 1
H H11 0.3069 1.1936 0.2152 0.068 Uiso calc R 1
C C12 0.3636(6) 1.2851(3) 0.1439(2) 0.0610(10) Uani d . 1
H H12 0.3780 1.3432 0.1721 0.073 Uiso calc R 1
C C13 0.3882(5) 1.2894(3) 0.0754(2) 0.0547(9) Uani d . 1
C C14 0.3530(4) 1.1998(2) 0.03434(18) 0.0421(7) Uani d . 1
H H14 0.3645 1.2004 -0.0120 0.050 Uiso calc R 1
C C15 0.4383(6) 1.3829(3) 0.0458(2) 0.0591(10) Uani d . 1
H H15A 0.4325 1.4385 0.0768 0.089 Uiso calc R 1
H H15B 0.3508 1.3942 -0.0024 0.089 Uiso calc R 1
H H15C 0.5645 1.3773 0.0436 0.089 Uiso calc R 1
Cl Cl1 0.0000 0.39685(9) 0.2500 0.0541(3) Uani d S 1
Cu Cu1 0.22475(5) 0.99364(3) -0.007850(19) 0.03341(12) Uani d . 1
N N1 0.1759(4) 0.87901(19) -0.07187(12) 0.0360(6) Uani d . 1
N N2 0.3039(3) 1.11394(19) 0.05920(13) 0.0351(5) Uani d . 1
Na Na1 0.5000 0.60089(17) 0.2500 0.0603(5) Uani d S 1
O O1 0.1223(3) 0.92455(16) 0.05801(12) 0.0424(5) Uani d . 1
O O2 0.3196(4) 1.05246(17) -0.08228(13) 0.0500(6) Uani d . 1
O O3 0.3162(4) 1.0293(2) -0.19675(15) 0.0616(7) Uani d . 1
O O4 0.0491(4) 0.45860(19) 0.19803(14) 0.0574(7) Uani d . 1
O O5 0.1612(3) 0.33292(18) 0.28823(14) 0.0514(6) Uani d . 1
O O6 0.6028(7) 0.6382(4) 0.1670(3) 0.0507(13) Uani d P 0.50
H H6B 0.5176 0.6692 0.1335 0.061 Uiso d PR 0.50
H H6C 0.6993 0.6761 0.1836 0.061 Uiso d PR 0.50
O O7 0.3968(8) 0.6975(5) 0.3137(3) 0.0594(15) Uani d P 0.50
H H7A 0.3624 0.6626 0.3439 0.071 Uiso d PR 0.50
H H7B 0.4843 0.7379 0.3367 0.071 Uiso d PR 0.50

loop_
_atom_site_aniso_label
_atom_site_aniso_U_11
_atom_site_aniso_U_22
_atom_site_aniso_U_33
_atom_site_aniso_U_12
_atom_site_aniso_U_13
_atom_site_aniso_U_23
C1 0.0305(15) 0.0368(16) 0.0413(16) -0.0021(12) 0.0130(13) 0.0045(13)
C2 0.0444(19) 0.058(2) 0.048(2) -0.0021(16) 0.0099(16) 0.0147(17)
C3 0.052(2) 0.051(2) 0.061(2) 0.0009(17) 0.0157(18) 0.0150(19)
C4 0.055(2) 0.045(2) 0.065(2) -0.0103(17) 0.0127(18) 0.0103(18)
C5 0.056(2) 0.0319(17) 0.066(2) -0.0034(15) 0.0139(18) 0.0067(16)
C6 0.0376(16) 0.0337(15) 0.0485(18) 0.0022(13) 0.0095(14) 0.0042(14)
C7 0.0358(16) 0.0351(16) 0.0522(19) -0.0062(13) 0.0136(14) -0.0014(14)
C8 0.055(2) 0.067(2) 0.0334(16) -0.0200(17) 0.0218(15) -0.0045(16)
C9 0.065(2) 0.0381(17) 0.052(2) 0.0002(16) 0.0349(17) 0.0000(16)
C10 0.0340(16) 0.053(2) 0.0415(17) -0.0102(14) 0.0130(13) -0.0108(15)
C11 0.077(3) 0.056(2) 0.0450(19) -0.0183(19) 0.0306(19) -0.0130(17)
C12 0.061(2) 0.058(2) 0.064(2) -0.0098(19) 0.020(2) -0.0130(19)
C13 0.0367(18) 0.051(2) 0.070(2) -0.0031(15) 0.0088(17) -0.0139(18)
C14 0.0388(17) 0.0453(18) 0.0434(18) -0.0032(14) 0.0153(14) -0.0029(14)
C15 0.062(2) 0.048(2) 0.063(2) -0.0155(18) 0.0148(19) -0.0123(18)
Cl1 0.0648(8) 0.0430(6) 0.0597(7) 0.000 0.0273(6) 0.000
Cu1 0.0428(2) 0.02850(19) 0.0342(2) -0.00470(15) 0.01980(15) -0.00310(14)
N1 0.0465(15) 0.0336(13) 0.0289(12) -0.0045(11) 0.0139(11) -0.0045(10)
N2 0.0326(13) 0.0361(13) 0.0334(12) -0.0041(10) 0.0066(10) -0.0057(10)
Na1 0.0548(12) 0.0636(13) 0.0564(12) 0.000 0.0101(10) 0.000
O1 0.0638(14) 0.0314(11) 0.0413(12) -0.0030(10) 0.0297(11) 0.0032(9)
O2 0.0768(17) 0.0352(12) 0.0503(14) -0.0093(11) 0.0377(13) -0.0029(11)
O3 0.0747(18) 0.0602(16) 0.0606(16) -0.0068(13) 0.0369(14) 0.0063(13)
O4 0.0772(18) 0.0495(14) 0.0599(15) -0.0009(13) 0.0419(14) -0.0033(12)
O5 0.0493(13) 0.0464(14) 0.0601(15) 0.0014(11) 0.0202(12) 0.0037(11)
O6 0.036(3) 0.060(3) 0.047(3) -0.012(3) 0.001(2) -0.012(3)
O7 0.046(3) 0.059(4) 0.065(4) -0.009(3) 0.007(3) -0.014(3)

loop_
_atom_type_symbol
_atom_type_description
_atom_type_scat_dispersion_real
_atom_type_scat_dispersion_imag
_atom_type_scat_source
C C 0.0033 0.0016 'International Tables Vol C Tables 4.2.6.8 and 6.1.1.4'
H H 0.0000 0.0000 'International Tables Vol C Tables 4.2.6.8 and 6.1.1.4'
N N 0.0061 0.0033 'International Tables Vol C Tables 4.2.6.8 and 6.1.1.4'
O O 0.0106 0.0060 'International Tables Vol C Tables 4.2.6.8 and 6.1.1.4'
Cl Cl 0.1484 0.1585 'International Tables Vol C Tables 4.2.6.8 and 6.1.1.4'
Na Na 0.0362 0.0249 'International Tables Vol C Tables 4.2.6.8 and 6.1.1.4'
Cu Cu 0.3201 1.2651 'International Tables Vol C Tables 4.2.6.8 and 6.1.1.4'

loop_
_geom_angle_atom_site_label_1
_geom_angle_atom_site_label_2
_geom_angle_atom_site_label_3
_geom_angle_site_symmetry_1
_geom_angle_site_symmetry_3
_geom_angle
O1 C1 C2 . . 121.2(3)
O1 C1 C6 . . 122.5(3)
C2 C1 C6 . . 116.3(3)
C1 C2 C3 . . 121.5(4)
C1 C2 H2 . . 119.2
C3 C2 H2 . . 119.2
C4 C3 C2 . . 122.9(4)
C4 C3 H3 . . 118.5
C2 C3 H3 . . 118.5
C3 C4 C5 . . 118.0(3)
C3 C4 H4 . . 121.0
C5 C4 H4 . . 121.0
C6 C5 C4 . . 121.3(4)
C6 C5 H5 . . 119.3
C4 C5 H5 . . 119.3
C5 C6 C7 . . 118.1(3)
C5 C6 C1 . . 120.0(3)
C7 C6 C1 . . 121.9(3)
N1 C7 C6 . . 124.7(3)
N1 C7 H7 . . 117.6
C6 C7 H7 . . 117.6
N1 C8 C9 . . 108.3(3)
N1 C8 H8A . . 110.0
C9 C8 H8A . . 110.0
N1 C8 H8B . . 110.0
C9 C8 H8B . . 110.0
H8A C8 H8B . . 108.4
O3 C9 O2 . . 127.1(3)
O3 C9 C8 . . 115.9(3)
O2 C9 C8 . . 116.9(3)
N2 C10 C11 . . 121.3(3)
N2 C10 H10 . . 119.3
C11 C10 H10 . . 119.3
C12 C11 C10 . . 120.0(3)
C12 C11 H11 . . 120.0
C10 C11 H11 . . 120.0
C11 C12 C13 . . 120.1(4)
C11 C12 H12 . . 119.9
C13 C12 H12 . . 119.9
C12 C13 C14 . . 116.4(4)
C12 C13 C15 . . 122.4(3)
C14 C13 C15 . . 121.1(4)
N2 C14 C13 . . 122.5(3)
N2 C14 H14 . . 118.7
C13 C14 H14 . . 118.7
C13 C15 H15A . . 109.5
C13 C15 H15B . . 109.5
H15A C15 H15B . . 109.5
C13 C15 H15C . . 109.5
H15A C15 H15C . . 109.5
H15B C15 H15C . . 109.5
O4 Cl1 O4 . 2 110.6(2)
O4 Cl1 O5 . 2 109.39(15)
O4 Cl1 O5 2 2 109.18(14)
O4 Cl1 O5 . . 109.18(14)
O4 Cl1 O5 2 . 109.39(15)
O5 Cl1 O5 2 . 109.1(2)
N1 Cu1 O1 . . 91.20(10)
N1 Cu1 O2 . . 82.87(10)
O1 Cu1 O2 . . 174.01(9)
N1 Cu1 N2 . . 174.05(10)
O1 Cu1 N2 . . 92.51(10)
O2 Cu1 N2 . . 93.47(10)
C7 N1 C8 . . 117.9(3)
C7 N1 Cu1 . . 127.6(2)
C8 N1 Cu1 . . 114.2(2)
C10 N2 C14 . . 119.5(3)
C10 N2 Cu1 . . 120.4(2)
C14 N2 Cu1 . . 119.8(2)
O6 Na1 O6 . 2_655 152.2(3)
O6 Na1 O7 2_655 2_655 128.2(3)
O6 Na1 O7 . . 128.2(3)
O7 Na1 O7 2_655 . 104.7(4)
C1 O1 Cu1 . . 127.5(2)
C9 O2 Cu1 . . 116.1(2)
Na1 O6 H6B . . 109.6
Na1 O6 H6C . . 109.5
H6B O6 H6C . . 109.4
Na1 O7 H7A . . 109.1
Na1 O7 H7B . . 109.0
H7A O7 H7B . . 109.6

loop_
_geom_bond_atom_site_label_1
_geom_bond_atom_site_label_2
_geom_bond_site_symmetry_2
_geom_bond_distance
C1 O1 . 1.303(4)
C1 C2 . 1.364(5)
C1 C6 . 1.450(5)
C2 C3 . 1.384(5)
C2 H2 . 0.930
C3 C4 . 1.334(5)
C3 H3 . 0.930
C4 C5 . 1.393(5)
C4 H4 . 0.930
C5 C6 . 1.373(5)
C5 H5 . 0.930
C6 C7 . 1.448(5)
C7 N1 . 1.275(4)
C7 H7 . 0.930
C8 N1 . 1.475(4)
C8 C9 . 1.519(5)
C8 H8A . 0.970
C8 H8B . 0.970
C9 O3 . 1.224(4)
C9 O2 . 1.269(4)
C10 N2 . 1.330(4)
C10 C11 . 1.382(5)
C10 H10 . 0.930
C11 C12 . 1.349(5)
C11 H11 . 0.930
C12 C13 . 1.401(6)
C12 H12 . 0.930
C13 C14 . 1.405(5)
C13 C15 . 1.464(5)
C14 N2 . 1.333(4)
C14 H14 . 0.930
C15 H15A . 0.960
C15 H15B . 0.960
C15 H15C . 0.960
Cl1 O4 . 1.436(3)
Cl1 O4 2 1.436(3)
Cl1 O5 2 1.459(2)
Cl1 O5 . 1.459(2)
Cu1 N1 . 1.919(2)
Cu1 O1 . 1.922(2)
Cu1 O2 . 1.966(2)
Cu1 N2 . 2.018(2)
Na1 O6 . 2.058(6)
Na1 O6 2_655 2.058(6)
Na1 O7 2_655 2.093(6)
Na1 O7 . 2.093(6)
O6 H6B . 0.850
O6 H6C . 0.850
O7 H7A . 0.850
O7 H7B . 0.850
